data_1551855
loop_
_publ_author_name
'Bolla, Geetha'
'Nangia, Ashwini'

_publ_section_title
;
 Supramolecular synthon hierarchy in sulfonamide cocrystals with
 <i>syn</i>-amides and <i>N</i>-oxides
;
_journal_issue 4
_journal_name_full IUCrJ
_journal_page_first
;
;
_journal_paper_doi 10.1107/S2052252519005037
_journal_volume 6
_journal_year 2019
_chemical_formula_moiety 'C17 H14 F3 N3 O2 S, C6 H7 N O'
_chemical_formula_sum 'C23 H21 F3 N4 O3 S'
_chemical_formula_weight 490.50
_chemical_melting_point 388
_chemical_name_common CELMeHP
_space_group_crystal_system triclinic
_space_group_IT_number 2
_space_group_name_Hall '-P 1'
_space_group_name_H-M_alt 'P -1'
_symmetry_space_group_name_Hall '-P 1'
_symmetry_space_group_name_H-M 'P -1'
_atom_sites_solution_hydrogens mixed
_atom_sites_solution_primary direct
_audit_creation_date 2017-06-24
_audit_creation_method
;
Olex2 1.2
(compiled 2017.03.28 svn.r3405 for OlexSys, GUI svn.r5337)
;
_cell_angle_alpha 113.451(10)
_cell_angle_beta 100.897(8)
_cell_angle_gamma 101.744(7)
_cell_formula_units_Z 2
_cell_length_a 10.0694(8)
_cell_length_b 10.6113(10)
_cell_length_c 12.6499(14)
_cell_measurement_reflns_used 1937
_cell_measurement_temperature 298(2)
_cell_measurement_theta_max 27.1570
_cell_measurement_theta_min 3.1490
_cell_volume 1157.9(2)
_computing_cell_refinement
;
CrysAlisPro, Agilent Technologies,
Version 1.171.36.28 (release 01-02-2013 CrysAlis171 .NET)
(compiled Feb  1 2013,16:14:44)
;
_computing_data_collection
;
CrysAlisPro, Agilent Technologies,
Version 1.171.36.28 (release 01-02-2013 CrysAlis171 .NET)
(compiled Feb  1 2013,16:14:44)
;
_computing_data_reduction
;
CrysAlisPro, Agilent Technologies,
Version 1.171.36.28 (release 01-02-2013 CrysAlis171 .NET)
(compiled Feb  1 2013,16:14:44)
;
_computing_molecular_graphics 'Olex2 (Dolomanov et al., 2009)'
_computing_publication_material 'Olex2 (Dolomanov et al., 2009)'
_computing_structure_refinement 'ShelXL (Sheldrick, 2015)'
_computing_structure_solution 'SIR2004 (Burla et al., 2007)'
_diffrn_ambient_temperature 298(2)
_diffrn_detector_area_resol_mean 16.3291
_diffrn_measured_fraction_theta_full 0.999
_diffrn_measured_fraction_theta_max 0.998
_diffrn_measurement_details
;
#__ type_ start__ end____ width___ exp.time_
  1 omega  -53.00   45.00   1.0000   53.0000
omega____ theta____ kappa____ phi______ frames
    -       18.7785  -37.0000 -180.0000 98

#__ type_ start__ end____ width___ exp.time_
  2 omega    4.00   80.00   1.0000   53.0000
omega____ theta____ kappa____ phi______ frames
    -       18.7785   57.0000   90.0000 76

#__ type_ start__ end____ width___ exp.time_
  3 omega   -5.00   84.00   1.0000   53.0000
omega____ theta____ kappa____ phi______ frames
    -       18.7785   37.0000    0.0000 89

#__ type_ start__ end____ width___ exp.time_
  4 omega   36.00   79.00   1.0000   53.0000
omega____ theta____ kappa____ phi______ frames
    -       18.7785  179.0000 -150.0000 43

#__ type_ start__ end____ width___ exp.time_
  5 omega  -19.00   13.00   1.0000   53.0000
omega____ theta____ kappa____ phi______ frames
    -      -19.0128  -99.0000  -30.0000 32

#__ type_ start__ end____ width___ exp.time_
  6 omega  -25.00   20.00   1.0000   53.0000
omega____ theta____ kappa____ phi______ frames
    -      -19.0128  -99.0000  150.0000 45
;
_diffrn_measurement_device_type 'Xcalibur, Eos, Gemini'
_diffrn_measurement_method '\w scans'
_diffrn_orient_matrix_UB_11 0.0542540000
_diffrn_orient_matrix_UB_12 0.0674592000
_diffrn_orient_matrix_UB_13 0.0342965000
_diffrn_orient_matrix_UB_21 -0.0199334000
_diffrn_orient_matrix_UB_22 0.0198267000
_diffrn_orient_matrix_UB_23 -0.0465936000
_diffrn_orient_matrix_UB_31 -0.0484758000
_diffrn_orient_matrix_UB_32 0.0304498000
_diffrn_orient_matrix_UB_33 0.0275611000
_diffrn_radiation_monochromator graphite
_diffrn_radiation_type MoK\a
_diffrn_radiation_wavelength 0.71073
_diffrn_reflns_av_R_equivalents 0.0260
_diffrn_reflns_av_unetI/netI 0.0538
_diffrn_reflns_Laue_measured_fraction_full 0.999
_diffrn_reflns_Laue_measured_fraction_max 0.998
_diffrn_reflns_limit_h_max 12
_diffrn_reflns_limit_h_min -12
_diffrn_reflns_limit_k_max 12
_diffrn_reflns_limit_k_min -13
_diffrn_reflns_limit_l_max 15
_diffrn_reflns_limit_l_min -15
_diffrn_reflns_number 8277
_diffrn_reflns_point_group_measured_fraction_full 0.999
_diffrn_reflns_point_group_measured_fraction_max 0.998
_diffrn_reflns_theta_full 25.242
_diffrn_reflns_theta_max 26.371
_diffrn_reflns_theta_min 2.948
_diffrn_source 'Enhance (Mo) X-ray Source'
_exptl_absorpt_coefficient_mu 0.197
_exptl_absorpt_correction_T_max 1.00000
_exptl_absorpt_correction_T_min 0.84503
_exptl_absorpt_correction_type multi-scan
_exptl_absorpt_process_details
;
CrysAlisPro, Agilent Technologies,
Version 1.171.36.28 (release 01-02-2013 CrysAlis171 .NET)
(compiled Feb  1 2013,16:14:44)
Empirical absorption correction using spherical harmonics,
 implemented in SCALE3 ABSPACK scaling algorithm.
;
_exptl_crystal_colour COLORLES
_exptl_crystal_density_diffrn 1.407
_exptl_crystal_density_method 'not measured'
_exptl_crystal_description PLATE
_exptl_crystal_F_000 508
_exptl_crystal_size_max 0.24
_exptl_crystal_size_mid 0.22
_exptl_crystal_size_min 0.20
_refine_diff_density_max 0.818
_refine_diff_density_min -0.359
_refine_diff_density_rms 0.059
_refine_ls_extinction_method none
_refine_ls_goodness_of_fit_ref 1.033
_refine_ls_hydrogen_treatment mixed
_refine_ls_matrix_type full
_refine_ls_number_parameters 315
_refine_ls_number_reflns 4717
_refine_ls_number_restraints 0
_refine_ls_restrained_S_all 1.033
_refine_ls_R_factor_all 0.1030
_refine_ls_R_factor_gt 0.0675
_refine_ls_shift/su_max 0.001
_refine_ls_shift/su_mean 0.000
_refine_ls_structure_factor_coef Fsqd
_refine_ls_weighting_details 'w=1/[\s^2^(Fo^2^)+(0.1023P)^2^+0.4128P] where P=(Fo^2^+2Fc^2^)/3'
_refine_ls_weighting_scheme calc
_refine_ls_wR_factor_gt 0.1780
_refine_ls_wR_factor_ref 0.2048
_reflns_Friedel_coverage 0.000
_reflns_number_gt 3080
_reflns_number_total 4717
_reflns_threshold_expression 'I > 2\s(I)'
_cod_data_source_file lq5020.cif
_cod_data_source_block CELMeHP
_cod_database_code 1551855
_publcif_datablock.id {2677737d-c1d1-4a27-93f2-3ff084cde64f}

_shelx_shelxl_version_number 2016/6
_chemical_oxdiff_formula 'C H N O S F'
_chemical_oxdiff_usercomment Geetha
_shelx_space_group_comment
;
The symmetry employed for this shelxl refinement is uniquely defined
by the following loop, which should always be used as a source of
symmetry information in preference to the above space-group names.
They are only intended as comments.
;
_reflns_odcompleteness_completeness 99.83
_reflns_odcompleteness_iscentric 1
_reflns_odcompleteness_theta 26.32
_olex2_refinement_description
;
1. Fixed Uiso
 At 1.2 times of:
  All C(H) groups, All N(H) groups, All N(H,H) groups
 At 1.5 times of:
  All C(H,H,H) groups
2.a Aromatic/amide H refined with riding coordinates:
 C5(H5), C12(H12), C4(H4), C18(H18), C19(H19), C21(H21), C25(H25), C27(H27),
 C28(H28), N1(H1), C29(H29), C31(H31), C33(H33)
2.b Idealised Me refined as rotating group:
 C32(H32A,H32B,H32C), C30(H30A,H30B,H30C)
;
_olex2_submission_special_instructions 'No special instructions were received'

loop_
_space_group_symop_operation_xyz
'x, y, z'
'-x, -y, -z'

loop_
_atom_site_label
_atom_site_type_symbol
_atom_site_fract_x
_atom_site_fract_y
_atom_site_fract_z
_atom_site_U_iso_or_equiv
_atom_site_adp_type
_atom_site_occupancy
_atom_site_site_symmetry_order
_atom_site_calc_flag
_atom_site_refinement_flags_posn
S1 S 0.54061(8) 0.72906(8) 1.03395(8) 0.0448(3) Uani 1 1 d .
O2 O 0.5014(2) 0.6566(2) 1.1025(2) 0.0528(6) Uani 1 1 d .
N2 N -0.0205(2) 0.6162(3) 0.7028(3) 0.0412(6) Uani 1 1 d .
O3 O 0.6075(2) 0.8809(2) 1.0939(2) 0.0612(7) Uani 1 1 d .
N3 N -0.1278(3) 0.5206(3) 0.7074(3) 0.0454(7) Uani 1 1 d .
C5 C 0.3417(3) 0.8069(3) 0.9164(3) 0.0430(8) Uani 1 1 d .
H5 H 0.404100 0.900426 0.961583 0.052 Uiso 1 1 calc R
C6 C 0.1203(3) 0.6440(3) 0.7740(3) 0.0392(7) Uani 1 1 d .
C7 C 0.3804(3) 0.6931(3) 0.9246(3) 0.0407(7) Uani 1 1 d .
F3 F -0.3774(3) 0.3657(4) 0.6922(3) 0.1152(13) Uani 1 1 d .
C9 C 0.0258(3) 0.7918(3) 0.6178(3) 0.0421(8) Uani 1 1 d .
F2 F -0.4488(2) 0.3387(3) 0.5142(3) 0.0913(9) Uani 1 1 d .
C12 C 0.2108(3) 0.7825(3) 0.8413(3) 0.0437(8) Uani 1 1 d .
H12 H 0.183940 0.859349 0.836335 0.052 Uiso 1 1 calc R
N4 N 0.6437(3) 0.6568(4) 0.9678(4) 0.0571(9) Uani 1 1 d .
H4A H 0.621(4) 0.572(5) 0.937(4) 0.068 Uiso 1 1 d R
H4B H 0.692(4) 0.702(5) 0.945(4) 0.068 Uiso 1 1 d R
C2 C -0.0677(3) 0.6833(3) 0.6374(3) 0.0414(7) Uani 1 1 d .
C16 C -0.2424(3) 0.5282(4) 0.6435(3) 0.0452(8) Uani 1 1 d .
C4 C -0.2126(3) 0.6256(4) 0.5975(3) 0.0492(9) Uani 1 1 d .
H4 H -0.277260 0.647274 0.549713 0.059 Uiso 1 1 calc R
C18 C 0.2907(4) 0.5533(3) 0.8543(4) 0.0526(9) Uani 1 1 d .
H18 H 0.318321 0.476446 0.858315 0.063 Uiso 1 1 calc R
C19 C 0.1610(4) 0.5282(3) 0.7786(3) 0.0526(9) Uani 1 1 d .
H19 H 0.100518 0.434239 0.730554 0.063 Uiso 1 1 calc R
F1 F -0.4735(2) 0.5092(3) 0.6560(3) 0.0973(10) Uani 1 1 d .
C21 C 0.1316(4) 0.7641(4) 0.5658(4) 0.0622(10) Uani 1 1 d .
H21 H 0.144226 0.673356 0.540224 0.075 Uiso 1 1 calc R
C22 C -0.3846(4) 0.4349(4) 0.6273(4) 0.0577(10) Uani 1 1 d .
C23 C 0.2061(4) 1.0057(5) 0.5883(4) 0.0655(11) Uani 1 1 d .
C25 C 0.0093(4) 0.9274(4) 0.6529(4) 0.0583(10) Uani 1 1 d .
H25 H -0.063069 0.948034 0.686296 0.070 Uiso 1 1 calc R
C27 C 0.2192(4) 0.8707(5) 0.5514(4) 0.0714(12) Uani 1 1 d .
H27 H 0.289537 0.849578 0.515370 0.086 Uiso 1 1 calc R
C28 C 0.0998(5) 1.0328(4) 0.6388(4) 0.0729(12) Uani 1 1 d .
H28 H 0.088066 1.123915 0.664102 0.087 Uiso 1 1 calc R
C32 C 0.3055(5) 1.1236(6) 0.5779(5) 0.1036(19) Uani 1 1 d .
H32A H 0.391140 1.167021 0.644609 0.155 Uiso 1 1 calc GR
H32B H 0.260630 1.195595 0.579016 0.155 Uiso 1 1 calc GR
H32C H 0.328199 1.083670 0.503504 0.155 Uiso 1 1 calc GR
O1 O 0.1551(3) 1.1500(3) 0.0778(3) 0.0806(9) Uani 1 1 d .
N1 N 0.1127(3) 0.9379(3) 0.0888(3) 0.0515(7) Uani 1 1 d .
H1 H 0.029309 0.912131 0.039692 0.062 Uiso 1 1 calc R
C24 C 0.1999(5) 1.0689(5) 0.1210(4) 0.0669(11) Uani 1 1 d .
C26 C 0.1454(6) 0.8413(5) 0.1280(5) 0.0789(13) Uani 1 1 d .
C29 C 0.3410(5) 1.1064(5) 0.2001(4) 0.0708(11) Uani 1 1 d .
H29 H 0.408070 1.194696 0.223948 0.085 Uiso 1 1 calc R
C30 C 0.0310(6) 0.7033(5) 0.0801(5) 0.0962(18) Uani 1 1 d .
H30A H 0.001647 0.658720 -0.006595 0.144 Uiso 1 1 calc GR
H30B H -0.048504 0.721280 0.108406 0.144 Uiso 1 1 calc GR
H30C H 0.065482 0.640152 0.107370 0.144 Uiso 1 1 calc GR
C31 C 0.2738(5) 0.8754(6) 0.2013(5) 0.0794(14) Uani 1 1 d .
H31 H 0.299171 0.811668 0.228520 0.095 Uiso 1 1 calc R
C33 C 0.3734(6) 1.0150(6) 0.2376(5) 0.0989(17) Uani 1 1 d .
H33 H 0.463790 1.040770 0.289630 0.119 Uiso 1 1 calc R

loop_
_atom_site_aniso_label
_atom_site_aniso_U_11
_atom_site_aniso_U_22
_atom_site_aniso_U_33
_atom_site_aniso_U_23
_atom_site_aniso_U_13
_atom_site_aniso_U_12
S1 0.0366(4) 0.0356(4) 0.0545(6) 0.0241(4) -0.0035(4) 0.0041(3)
O2 0.0523(14) 0.0516(14) 0.0557(16) 0.0323(13) 0.0053(12) 0.0120(11)
N2 0.0297(13) 0.0409(14) 0.0517(18) 0.0267(13) 0.0039(12) 0.0043(11)
O3 0.0481(13) 0.0371(13) 0.0734(19) 0.0211(13) -0.0136(12) 0.0011(11)
N3 0.0349(14) 0.0455(15) 0.0549(19) 0.0301(14) 0.0041(13) 0.0038(12)
C5 0.0391(16) 0.0299(16) 0.052(2) 0.0207(15) 0.0004(15) 0.0020(13)
C6 0.0325(15) 0.0387(17) 0.0450(19) 0.0226(15) 0.0047(14) 0.0072(13)
C7 0.0335(15) 0.0376(17) 0.046(2) 0.0217(15) 0.0019(14) 0.0060(13)
F3 0.0557(14) 0.150(3) 0.170(3) 0.134(3) 0.0044(17) -0.0091(16)
C9 0.0334(15) 0.0479(19) 0.045(2) 0.0272(16) 0.0048(14) 0.0075(14)
F2 0.0551(14) 0.0850(18) 0.089(2) 0.0216(16) 0.0046(14) -0.0158(13)
C12 0.0425(17) 0.0328(16) 0.053(2) 0.0227(16) 0.0041(15) 0.0097(14)
N4 0.0415(17) 0.0497(18) 0.085(3) 0.0383(19) 0.0155(16) 0.0107(15)
C2 0.0364(16) 0.0441(18) 0.046(2) 0.0253(16) 0.0072(14) 0.0121(14)
C16 0.0330(16) 0.0500(19) 0.055(2) 0.0302(17) 0.0085(15) 0.0086(14)
C4 0.0324(16) 0.061(2) 0.061(2) 0.0382(19) 0.0065(15) 0.0124(15)
C18 0.0490(19) 0.0316(17) 0.068(3) 0.0242(17) -0.0020(17) 0.0094(15)
C19 0.0442(18) 0.0324(17) 0.063(2) 0.0212(17) -0.0080(17) -0.0008(14)
F1 0.0472(13) 0.0936(19) 0.148(3) 0.049(2) 0.0405(16) 0.0173(13)
C21 0.059(2) 0.064(2) 0.079(3) 0.041(2) 0.031(2) 0.021(2)
C22 0.0394(19) 0.060(2) 0.072(3) 0.040(2) 0.0040(19) 0.0026(18)
C23 0.052(2) 0.076(3) 0.065(3) 0.046(2) 0.005(2) -0.007(2)
C25 0.070(2) 0.057(2) 0.067(3) 0.039(2) 0.031(2) 0.025(2)
C27 0.050(2) 0.094(3) 0.092(4) 0.060(3) 0.033(2) 0.018(2)
C28 0.093(3) 0.052(2) 0.079(3) 0.041(2) 0.025(3) 0.012(2)
C32 0.081(3) 0.113(4) 0.104(4) 0.074(4) 0.006(3) -0.027(3)
O1 0.0744(19) 0.0655(19) 0.104(3) 0.0451(19) 0.0297(18) 0.0087(15)
N1 0.0524(17) 0.0488(17) 0.063(2) 0.0313(16) 0.0201(15) 0.0192(14)
C24 0.071(3) 0.071(3) 0.077(3) 0.045(3) 0.030(2) 0.027(2)
C26 0.099(4) 0.079(3) 0.082(3) 0.045(3) 0.038(3) 0.046(3)
C29 0.065(3) 0.065(3) 0.070(3) 0.027(2) 0.012(2) 0.013(2)
C30 0.131(5) 0.053(3) 0.120(5) 0.049(3) 0.058(4) 0.021(3)
C31 0.086(3) 0.088(3) 0.087(4) 0.050(3) 0.025(3) 0.051(3)
C33 0.090(4) 0.107(4) 0.091(4) 0.039(4) 0.013(3) 0.040(3)

loop_
_atom_type_symbol
_atom_type_description
_atom_type_scat_dispersion_real
_atom_type_scat_dispersion_imag
_atom_type_scat_source
C C 0.0033 0.0016 'International Tables Vol C Tables 4.2.6.8 and 6.1.1.4'
H H 0.0000 0.0000 'International Tables Vol C Tables 4.2.6.8 and 6.1.1.4'
N N 0.0061 0.0033 'International Tables Vol C Tables 4.2.6.8 and 6.1.1.4'
O O 0.0106 0.0060 'International Tables Vol C Tables 4.2.6.8 and 6.1.1.4'
F F 0.0171 0.0103 'International Tables Vol C Tables 4.2.6.8 and 6.1.1.4'
S S 0.1246 0.1234 'International Tables Vol C Tables 4.2.6.8 and 6.1.1.4'

loop_
_geom_angle_atom_site_label_1
_geom_angle_atom_site_label_2
_geom_angle_atom_site_label_3
_geom_angle
O2 S1 C7 105.67(15)
O2 S1 N4 107.21(16)
O3 S1 O2 119.23(17)
O3 S1 C7 107.54(14)
O3 S1 N4 107.64(17)
N4 S1 C7 109.29(18)
N3 N2 C6 117.7(2)
N3 N2 C2 112.6(2)
C2 N2 C6 129.3(3)
C16 N3 N2 103.6(2)
C7 C5 H5 119.9
C7 C5 C12 120.1(3)
C12 C5 H5 119.9
C12 C6 N2 120.8(3)
C12 C6 C19 120.7(3)
C19 C6 N2 118.5(3)
C5 C7 S1 119.2(2)
C5 C7 C18 120.3(3)
C18 C7 S1 120.3(2)
C21 C9 C2 122.2(3)
C21 C9 C25 118.1(3)
C25 C9 C2 119.7(3)
C5 C12 H12 120.3
C6 C12 C5 119.4(3)
C6 C12 H12 120.3
S1 N4 H4A 116(3)
S1 N4 H4B 117(3)
H4A N4 H4B 122(5)
N2 C2 C9 124.1(3)
C4 C2 N2 105.3(3)
C4 C2 C9 130.5(3)
N3 C16 C4 113.1(3)
N3 C16 C22 119.1(3)
C4 C16 C22 127.8(3)
C2 C4 C16 105.3(3)
C2 C4 H4 127.4
C16 C4 H4 127.4
C7 C18 H18 120.1
C19 C18 C7 119.8(3)
C19 C18 H18 120.1
C6 C19 H19 120.2
C18 C19 C6 119.6(3)
C18 C19 H19 120.2
C9 C21 H21 119.9
C9 C21 C27 120.2(4)
C27 C21 H21 119.9
F3 C22 F2 107.6(3)
F3 C22 C16 112.5(3)
F3 C22 F1 107.3(4)
F2 C22 C16 112.3(3)
F2 C22 F1 104.3(3)
F1 C22 C16 112.3(3)
C27 C23 C28 117.6(3)
C27 C23 C32 122.3(4)
C28 C23 C32 120.1(4)
C9 C25 H25 119.8
C9 C25 C28 120.5(4)
C28 C25 H25 119.8
C21 C27 H27 118.9
C23 C27 C21 122.2(4)
C23 C27 H27 118.9
C23 C28 C25 121.4(4)
C23 C28 H28 119.3
C25 C28 H28 119.3
C23 C32 H32A 109.5
C23 C32 H32B 109.5
C23 C32 H32C 109.5
H32A C32 H32B 109.5
H32A C32 H32C 109.5
H32B C32 H32C 109.5
C24 N1 H1 117.4
C24 N1 C26 125.3(4)
C26 N1 H1 117.4
O1 C24 N1 118.9(4)
O1 C24 C29 125.2(4)
N1 C24 C29 115.8(4)
N1 C26 C30 115.3(5)
C31 C26 N1 119.2(5)
C31 C26 C30 125.5(4)
C24 C29 H29 120.3
C33 C29 C24 119.4(5)
C33 C29 H29 120.3
C26 C30 H30A 109.5
C26 C30 H30B 109.5
C26 C30 H30C 109.5
H30A C30 H30B 109.5
H30A C30 H30C 109.5
H30B C30 H30C 109.5
C26 C31 H31 121.0
C26 C31 C33 117.9(4)
C33 C31 H31 121.0
C29 C33 C31 122.4(5)
C29 C33 H33 118.8
C31 C33 H33 118.8

loop_
_geom_bond_atom_site_label_1
_geom_bond_atom_site_label_2
_geom_bond_distance
S1 O2 1.427(2)
S1 O3 1.420(2)
S1 C7 1.775(3)
S1 N4 1.584(4)
N2 N3 1.350(3)
N2 C6 1.429(4)
N2 C2 1.370(4)
N3 C16 1.315(4)
C5 H5 0.9300
C5 C7 1.377(4)
C5 C12 1.378(4)
C6 C12 1.372(4)
C6 C19 1.391(4)
C7 C18 1.381(4)
F3 C22 1.303(4)
C9 C2 1.465(4)
C9 C21 1.376(5)
C9 C25 1.384(5)
F2 C22 1.314(5)
C12 H12 0.9300
N4 H4A 0.78(4)
N4 H4B 0.79(4)
C2 C4 1.367(4)
C16 C4 1.384(4)
C16 C22 1.491(5)
C4 H4 0.9300
C18 H18 0.9300
C18 C19 1.369(5)
C19 H19 0.9300
F1 C22 1.318(4)
C21 H21 0.9300
C21 C27 1.382(5)
C23 C27 1.362(6)
C23 C28 1.369(6)
C23 C32 1.502(5)
C25 H25 0.9300
C25 C28 1.385(5)
C27 H27 0.9300
C28 H28 0.9300
C32 H32A 0.9600
C32 H32B 0.9600
C32 H32C 0.9600
O1 C24 1.297(5)
N1 H1 0.8600
N1 C24 1.337(5)
N1 C26 1.374(5)
C24 C29 1.447(6)
C26 C30 1.477(7)
C26 C31 1.323(7)
C29 H29 0.9300
C29 C33 1.307(6)
C30 H30A 0.9600
C30 H30B 0.9600
C30 H30C 0.9600
C31 H31 0.9300
C31 C33 1.446(7)
C33 H33 0.9300
